data_7055266
loop_
_publ_author_name
'Bloomfield, Aaron J.'
'Chaudhuri, Subhajyoti'
'Mercado, Brandon Q.'
'Batista, Victor S.'
'Crabtree, Robert H.'

_publ_section_title
;
 Facile solvolysis of a surprisingly twisted tertiary amide
;
_journal_issue 3
_journal_name_full 'New J. Chem.'
_journal_page_first 1974
_journal_paper_doi 10.1039/C5NJ02449H
_journal_volume 40
_journal_year 2016
_chemical_formula_moiety 'C17 H22 N2 O3'
_chemical_formula_sum 'C17 H22 N2 O3'
_chemical_formula_weight 302.36
_space_group_crystal_system triclinic
_space_group_IT_number 2
_space_group_name_Hall '-P 1'
_space_group_name_H-M_alt 'P -1'
_symmetry_space_group_name_Hall '-P 1'
_symmetry_space_group_name_H-M 'P -1'
_atom_sites_solution_hydrogens geom
_atom_sites_solution_primary direct
_atom_sites_solution_secondary difmap
_audit_creation_method SHELXL-2014/7
_audit_update_record
;
2015-09-09 deposited with the CCDC.
2016-01-05 downloaded from the CCDC.
;
_cell_angle_alpha 75.729(5)
_cell_angle_beta 82.329(6)
_cell_angle_gamma 82.895(6)
_cell_formula_units_Z 4
_cell_length_a 7.1666(8)
_cell_length_b 10.5180(12)
_cell_length_c 20.800(3)
_cell_measurement_reflns_used 11757
_cell_measurement_temperature 93(2)
_cell_measurement_theta_max 27.5
_cell_measurement_theta_min 3.0
_cell_volume 1499.1(3)
_computing_cell_refinement 'CrystalClear-SM Expert 2.0 r15 (Rigaku, 2011)'
_computing_data_collection 'CrystalClear-SM Expert 2.0 r15 (Rigaku, 2011)'
_computing_data_reduction 'CrystalClear-SM Expert 2.0 r15 (Rigaku, 2011)'
_computing_molecular_graphics
;
Dolomanov, O.V.; Bourhis, L.J.; Gildea, R.J.; Howard, J.A.K.; Puschmann, H., 
OLEX2: A complete structure solution, refinement and analysis program
(2009). J. Appl. Cryst., 42, 339-341.
;
_computing_publication_material 'SHELXL-2013/2 (Sheldrick, 2014)'
_computing_structure_refinement 'SHELXL-2014/7 (Sheldrick, 2014)'
_computing_structure_solution 'SHELXT-2014/5 (Sheldrick, 2014)'
_diffrn_ambient_temperature 93(2)
_diffrn_detector_area_resol_mean 6.8
_diffrn_measured_fraction_theta_full 0.996
_diffrn_measured_fraction_theta_max 0.996
_diffrn_measurement_device_type 'Rigaku Mercury275R CCD'
_diffrn_measurement_method \w
_diffrn_radiation_type MoK\a
_diffrn_radiation_wavelength 0.71075
_diffrn_reflns_av_R_equivalents 0.0728
_diffrn_reflns_av_unetI/netI 0.0986
_diffrn_reflns_Laue_measured_fraction_full 0.996
_diffrn_reflns_Laue_measured_fraction_max 0.996
_diffrn_reflns_limit_h_max 8
_diffrn_reflns_limit_h_min -8
_diffrn_reflns_limit_k_max 12
_diffrn_reflns_limit_k_min -12
_diffrn_reflns_limit_l_max 24
_diffrn_reflns_limit_l_min -24
_diffrn_reflns_number 12190
_diffrn_reflns_point_group_measured_fraction_full 0.996
_diffrn_reflns_point_group_measured_fraction_max 0.996
_diffrn_reflns_theta_full 25.025
_diffrn_reflns_theta_max 25.025
_diffrn_reflns_theta_min 3.049
_diffrn_source 'Sealed Tube'
_exptl_absorpt_coefficient_mu 0.092
_exptl_absorpt_correction_T_max 0.983
_exptl_absorpt_correction_T_min 0.820
_exptl_absorpt_correction_type multi-scan
_exptl_absorpt_process_details 'Jacobson, R. (1998) Private Communication'
_exptl_crystal_colour Colorless
_exptl_crystal_density_diffrn 1.340
_exptl_crystal_density_method 'not measured'
_exptl_crystal_description Prism
_exptl_crystal_F_000 648
_exptl_crystal_size_max 0.320
_exptl_crystal_size_mid 0.200
_exptl_crystal_size_min 0.190
_refine_diff_density_max 0.233
_refine_diff_density_min -0.230
_refine_diff_density_rms 0.055
_refine_ls_extinction_method none
_refine_ls_goodness_of_fit_ref 1.130
_refine_ls_hydrogen_treatment constr
_refine_ls_matrix_type full
_refine_ls_number_parameters 401
_refine_ls_number_reflns 5281
_refine_ls_number_restraints 0
_refine_ls_restrained_S_all 1.130
_refine_ls_R_factor_all 0.1399
_refine_ls_R_factor_gt 0.0837
_refine_ls_shift/su_max 0.000
_refine_ls_shift/su_mean 0.000
_refine_ls_structure_factor_coef Fsqd
_refine_ls_weighting_details 'w=1/[\s^2^(Fo^2^)+(0.0297P)^2^+1.2532P] where P=(Fo^2^+2Fc^2^)/3'
_refine_ls_weighting_scheme calc
_refine_ls_wR_factor_gt 0.1191
_refine_ls_wR_factor_ref 0.1324
_reflns_Friedel_coverage 0.000
_reflns_number_gt 3493
_reflns_number_total 5281
_reflns_threshold_expression 'I > 2\s(I)'
_cod_data_source_file c5nj02449h2.cif
_cod_data_source_block mini-15024
_cod_depositor_comments 'Adding full bibliography for 7055265--7055266.cif.'
_cod_database_code 7055266
_shelx_shelxl_version_number 2014/7
_shelx_space_group_comment
; 
The symmetry employed for this shelxl refinement is uniquely defined 
by the following loop, which should always be used as a source of 
symmetry information in preference to the above space-group names. 
They are only intended as comments. 
;
_shelx_estimated_absorpt_t_min 0.971
_shelx_estimated_absorpt_t_max 0.983

loop_
_space_group_symop_operation_xyz
'x, y, z'
'-x, -y, -z'

loop_
_atom_site_label
_atom_site_type_symbol
_atom_site_fract_x
_atom_site_fract_y
_atom_site_fract_z
_atom_site_U_iso_or_equiv
_atom_site_adp_type
_atom_site_occupancy
_atom_site_site_symmetry_order
_atom_site_calc_flag
_atom_site_refinement_flags_posn
_atom_site_refinement_flags_adp
O1 O 0.4857(3) 0.7554(2) 0.49863(11) 0.0257(6) Uani 1 1 d . .
O2 O 0.4247(3) 0.8452(2) 0.58678(12) 0.0314(7) Uani 1 1 d . .
O3 O 1.2394(4) 0.4926(2) 0.68869(12) 0.0312(7) Uani 1 1 d . .
N1 N 1.1893(4) 0.3012(3) 0.66953(14) 0.0202(7) Uani 1 1 d . .
N2 N 0.8634(4) -0.0103(3) 0.67412(14) 0.0238(7) Uani 1 1 d . .
C1 C 0.3439(5) 0.8503(4) 0.46618(18) 0.0295(9) Uani 1 1 d . .
H1A H 0.3167 0.8249 0.4264 0.044 Uiso 1 1 calc R U
H1B H 0.3907 0.9377 0.4532 0.044 Uiso 1 1 calc R U
H1C H 0.2281 0.8526 0.4970 0.044 Uiso 1 1 calc R U
C2 C 0.5148(5) 0.7643(3) 0.56004(17) 0.0199(8) Uani 1 1 d . .
C3 C 0.6740(5) 0.6668(3) 0.58790(16) 0.0181(8) Uani 1 1 d . .
C4 C 0.8600(5) 0.7306(4) 0.56438(19) 0.0281(9) Uani 1 1 d . .
H4A H 0.8778 0.7552 0.5150 0.034 Uiso 1 1 calc R U
H4B H 0.8543 0.8119 0.5807 0.034 Uiso 1 1 calc R U
C5 C 1.0270(5) 0.6358(3) 0.59029(18) 0.0243(9) Uani 1 1 d . .
H5A H 1.0990 0.6787 0.6151 0.029 Uiso 1 1 calc R U
H5B H 1.1126 0.6147 0.5521 0.029 Uiso 1 1 calc R U
C6 C 0.6490(5) 0.6348(4) 0.66447(17) 0.0285(9) Uani 1 1 d . .
H6A H 0.6348 0.7177 0.6799 0.034 Uiso 1 1 calc R U
H6B H 0.5325 0.5899 0.6811 0.034 Uiso 1 1 calc R U
C7 C 0.8183(5) 0.5466(4) 0.69292(17) 0.0248(9) Uani 1 1 d . .
H7A H 0.7740 0.4663 0.7244 0.030 Uiso 1 1 calc R U
H7B H 0.8828 0.5938 0.7179 0.030 Uiso 1 1 calc R U
C8 C 0.6921(5) 0.5391(3) 0.56481(18) 0.0259(9) Uani 1 1 d . .
H8A H 0.7181 0.5586 0.5156 0.031 Uiso 1 1 calc R U
H8B H 0.5712 0.4983 0.5774 0.031 Uiso 1 1 calc R U
C9 C 0.8524(5) 0.4417(3) 0.59614(17) 0.0222(9) Uani 1 1 d . .
H9A H 0.7986 0.3627 0.6256 0.027 Uiso 1 1 calc R U
H9B H 0.9410 0.4132 0.5605 0.027 Uiso 1 1 calc R U
C10 C 0.9595(5) 0.5069(3) 0.63669(16) 0.0178(8) Uani 1 1 d . .
C11 C 1.1351(5) 0.4312(3) 0.66806(16) 0.0204(8) Uani 1 1 d . .
C12 C 1.0729(5) 0.1997(3) 0.66971(16) 0.0171(8) Uani 1 1 d . .
C13 C 1.1226(5) 0.1183(3) 0.62602(17) 0.0209(8) Uani 1 1 d . .
H13 H 1.2293 0.1327 0.5936 0.025 Uiso 1 1 calc R U
C14 C 1.0156(5) 0.0160(4) 0.62998(18) 0.0250(9) Uani 1 1 d . .
H14 H 1.0519 -0.0392 0.5996 0.030 Uiso 1 1 calc R U
C15 C 0.8180(5) 0.0677(3) 0.71660(17) 0.0218(9) Uani 1 1 d . .
H15 H 0.7110 0.0505 0.7486 0.026 Uiso 1 1 calc R U
C16 C 0.9180(5) 0.1725(3) 0.71684(17) 0.0219(8) Uani 1 1 d . .
H16 H 0.8810 0.2246 0.7486 0.026 Uiso 1 1 calc R U
C17 C 1.3768(5) 0.2473(4) 0.69191(19) 0.0270(9) Uani 1 1 d . .
H17A H 1.3651 0.2197 0.7407 0.041 Uiso 1 1 calc R U
H17B H 1.4653 0.3153 0.6768 0.041 Uiso 1 1 calc R U
H17C H 1.4241 0.1712 0.6731 0.041 Uiso 1 1 calc R U
O4 O 0.7489(3) 0.1144(2) 0.87921(11) 0.0256(6) Uani 1 1 d . .
O5 O 0.7209(4) 0.1197(2) 0.98671(12) 0.0319(7) Uani 1 1 d . .
O6 O -0.1311(3) 0.4710(2) 0.90427(11) 0.0226(6) Uani 1 1 d . .
N3 N 0.0096(4) 0.6439(3) 0.84004(14) 0.0179(7) Uani 1 1 d . .
N4 N 0.4261(4) 0.9143(3) 0.79809(14) 0.0196(7) Uani 1 1 d . .
C18 C 0.9010(5) 0.0112(3) 0.89291(18) 0.0261(9) Uani 1 1 d . .
H18A H 0.9623 -0.0080 0.8509 0.039 Uiso 1 1 calc R U
H18B H 0.8501 -0.0684 0.9215 0.039 Uiso 1 1 calc R U
H18C H 0.9938 0.0399 0.9156 0.039 Uiso 1 1 calc R U
C19 C 0.6661(5) 0.1592(3) 0.93253(18) 0.0196(8) Uani 1 1 d . .
C20 C 0.4989(5) 0.2593(3) 0.91508(17) 0.0181(8) Uani 1 1 d . .
C21 C 0.4413(5) 0.3336(3) 0.97033(16) 0.0216(9) Uani 1 1 d . .
H21A H 0.5361 0.3956 0.9688 0.026 Uiso 1 1 calc R U
H21B H 0.4373 0.2704 1.0144 0.026 Uiso 1 1 calc R U
C22 C 0.2453(5) 0.4107(3) 0.96150(16) 0.0195(8) Uani 1 1 d . .
H22A H 0.2433 0.4975 0.9723 0.023 Uiso 1 1 calc R U
H22B H 0.1469 0.3613 0.9921 0.023 Uiso 1 1 calc R U
C23 C 0.3288(5) 0.1890(3) 0.90744(17) 0.0208(8) Uani 1 1 d . .
H23A H 0.3685 0.1294 0.8769 0.025 Uiso 1 1 calc R U
H23B H 0.2804 0.1356 0.9513 0.025 Uiso 1 1 calc R U
C24 C 0.1730(5) 0.2943(3) 0.87906(18) 0.0222(9) Uani 1 1 d . .
H24A H 0.1728 0.2988 0.8310 0.027 Uiso 1 1 calc R U
H24B H 0.0481 0.2692 0.9020 0.027 Uiso 1 1 calc R U
C25 C 0.5403(5) 0.3597(3) 0.84851(16) 0.0164(8) Uani 1 1 d . .
H25A H 0.5447 0.3168 0.8109 0.020 Uiso 1 1 calc R U
H25B H 0.6646 0.3930 0.8468 0.020 Uiso 1 1 calc R U
C26 C 0.3826(4) 0.4755(3) 0.84245(16) 0.0153(8) Uani 1 1 d . .
H26A H 0.4264 0.5504 0.8553 0.018 Uiso 1 1 calc R U
H26B H 0.3526 0.5052 0.7957 0.018 Uiso 1 1 calc R U
C27 C 0.2045(4) 0.4300(3) 0.88841(16) 0.0155(8) Uani 1 1 d . .
C28 C 0.0178(5) 0.5172(3) 0.87896(16) 0.0165(8) Uani 1 1 d . .
C29 C 0.1581(5) 0.7311(3) 0.82622(17) 0.0163(8) Uani 1 1 d . .
C30 C 0.2259(5) 0.7849(3) 0.76118(17) 0.0193(8) Uani 1 1 d . .
H30 H 0.1820 0.7611 0.7250 0.023 Uiso 1 1 calc R U
C31 C 0.3589(5) 0.8743(3) 0.74991(17) 0.0204(8) Uani 1 1 d . .
H31 H 0.4062 0.9099 0.7050 0.024 Uiso 1 1 calc R U
C32 C 0.3586(5) 0.8596(3) 0.86076(17) 0.0183(8) Uani 1 1 d . .
H32 H 0.4052 0.8847 0.8960 0.022 Uiso 1 1 calc R U
C33 C 0.2249(5) 0.7687(3) 0.87750(17) 0.0171(8) Uani 1 1 d . .
H33 H 0.1807 0.7334 0.9228 0.020 Uiso 1 1 calc R U
C34 C -0.1801(5) 0.7128(3) 0.83011(18) 0.0236(9) Uani 1 1 d . .
H34A H -0.2331 0.7434 0.8702 0.035 Uiso 1 1 calc R U
H34B H -0.2625 0.6522 0.8218 0.035 Uiso 1 1 calc R U
H34C H -0.1706 0.7884 0.7918 0.035 Uiso 1 1 calc R U

loop_
_atom_site_aniso_label
_atom_site_aniso_U_11
_atom_site_aniso_U_22
_atom_site_aniso_U_33
_atom_site_aniso_U_23
_atom_site_aniso_U_13
_atom_site_aniso_U_12
O1 0.0271(15) 0.0266(15) 0.0221(14) -0.0055(12) -0.0069(12) 0.0064(12)
O2 0.0304(16) 0.0328(16) 0.0343(16) -0.0178(14) -0.0073(13) 0.0088(13)
O3 0.0336(16) 0.0282(15) 0.0365(16) -0.0098(13) -0.0165(13) -0.0030(13)
N1 0.0161(16) 0.0204(17) 0.0226(17) -0.0024(14) -0.0003(13) -0.0030(13)
N2 0.0229(18) 0.0223(18) 0.0258(18) -0.0014(15) -0.0092(15) -0.0020(14)
C1 0.026(2) 0.030(2) 0.027(2) 0.0005(18) -0.0042(18) 0.0035(18)
C2 0.018(2) 0.021(2) 0.020(2) -0.0039(17) 0.0016(16) -0.0054(16)
C3 0.0180(19) 0.0172(19) 0.018(2) -0.0044(16) 0.0002(16) -0.0018(15)
C4 0.020(2) 0.028(2) 0.033(2) 0.0029(18) -0.0070(18) -0.0053(17)
C5 0.023(2) 0.024(2) 0.025(2) -0.0025(17) -0.0015(17) -0.0049(17)
C6 0.025(2) 0.042(3) 0.017(2) -0.0080(18) -0.0011(17) 0.0033(19)
C7 0.030(2) 0.028(2) 0.0134(19) -0.0020(17) -0.0008(17) -0.0005(18)
C8 0.034(2) 0.019(2) 0.027(2) -0.0052(17) -0.0123(18) 0.0024(17)
C9 0.024(2) 0.020(2) 0.025(2) -0.0074(17) -0.0042(17) -0.0013(17)
C10 0.019(2) 0.0160(19) 0.0175(19) -0.0041(15) 0.0010(15) -0.0007(15)
C11 0.029(2) 0.022(2) 0.0117(19) -0.0041(16) -0.0009(16) -0.0065(17)
C12 0.017(2) 0.0167(19) 0.0154(19) 0.0024(15) -0.0067(16) 0.0005(15)
C13 0.016(2) 0.028(2) 0.018(2) -0.0036(17) -0.0046(16) 0.0016(17)
C14 0.023(2) 0.031(2) 0.024(2) -0.0107(18) -0.0054(18) 0.0008(18)
C15 0.017(2) 0.023(2) 0.020(2) 0.0029(17) -0.0021(16) 0.0007(17)
C16 0.022(2) 0.021(2) 0.021(2) -0.0039(16) -0.0026(17) 0.0015(17)
C17 0.018(2) 0.030(2) 0.036(2) -0.0101(19) -0.0058(18) -0.0028(17)
O4 0.0266(15) 0.0265(15) 0.0213(14) -0.0080(12) -0.0020(12) 0.0113(12)
O5 0.0397(17) 0.0320(16) 0.0189(15) -0.0024(12) -0.0064(13) 0.0129(13)
O6 0.0151(13) 0.0274(15) 0.0248(15) -0.0051(12) 0.0016(11) -0.0065(11)
N3 0.0115(16) 0.0173(16) 0.0250(17) -0.0043(14) -0.0033(13) -0.0009(13)
N4 0.0180(16) 0.0153(16) 0.0229(18) -0.0007(14) -0.0018(14) 0.0007(13)
C18 0.027(2) 0.024(2) 0.025(2) -0.0069(17) -0.0018(18) 0.0074(17)
C19 0.020(2) 0.016(2) 0.023(2) -0.0050(17) -0.0010(17) -0.0028(16)
C20 0.0156(19) 0.017(2) 0.020(2) -0.0042(16) -0.0003(15) 0.0003(15)
C21 0.024(2) 0.023(2) 0.017(2) -0.0036(16) -0.0051(16) 0.0047(17)
C22 0.020(2) 0.021(2) 0.0145(19) -0.0017(16) 0.0025(16) -0.0002(16)
C23 0.021(2) 0.0154(19) 0.022(2) -0.0004(16) 0.0039(16) -0.0034(16)
C24 0.020(2) 0.021(2) 0.026(2) -0.0069(17) 0.0020(17) -0.0055(16)
C25 0.020(2) 0.0126(18) 0.0174(19) -0.0059(15) -0.0046(15) 0.0014(15)
C26 0.0134(18) 0.0173(19) 0.0149(19) -0.0051(15) 0.0009(15) -0.0004(15)
C27 0.0145(19) 0.0171(19) 0.0150(19) -0.0043(15) 0.0003(15) -0.0023(15)
C28 0.017(2) 0.021(2) 0.0145(19) -0.0084(16) -0.0021(16) -0.0034(16)
C29 0.0144(19) 0.0106(18) 0.024(2) -0.0054(16) -0.0043(16) 0.0041(15)
C30 0.018(2) 0.021(2) 0.019(2) -0.0044(16) -0.0057(16) 0.0020(16)
C31 0.024(2) 0.018(2) 0.017(2) -0.0026(16) -0.0029(17) 0.0018(17)
C32 0.017(2) 0.0139(19) 0.025(2) -0.0059(16) -0.0068(16) 0.0041(16)
C33 0.0168(19) 0.0141(19) 0.0187(19) -0.0045(15) 0.0001(15) 0.0040(15)
C34 0.018(2) 0.019(2) 0.033(2) -0.0036(17) -0.0073(17) 0.0026(16)

loop_
_atom_type_symbol
_atom_type_description
_atom_type_scat_dispersion_real
_atom_type_scat_dispersion_imag
_atom_type_scat_source
C C 0.0033 0.0016 'International Tables Vol C Tables 4.2.6.8 and 6.1.1.4'
H H 0.0000 0.0000 'International Tables Vol C Tables 4.2.6.8 and 6.1.1.4'
N N 0.0061 0.0033 'International Tables Vol C Tables 4.2.6.8 and 6.1.1.4'
O O 0.0106 0.0060 'International Tables Vol C Tables 4.2.6.8 and 6.1.1.4'

loop_
_geom_angle_atom_site_label_1
_geom_angle_atom_site_label_2
_geom_angle_atom_site_label_3
_geom_angle
C2 O1 C1 116.2(3)
C11 N1 C12 128.2(3)
C11 N1 C17 117.1(3)
C12 N1 C17 112.4(3)
C15 N2 C14 116.6(3)
O1 C1 H1A 109.5
O1 C1 H1B 109.5
H1A C1 H1B 109.5
O1 C1 H1C 109.5
H1A C1 H1C 109.5
H1B C1 H1C 109.5
O2 C2 O1 121.8(3)
O2 C2 C3 126.0(3)
O1 C2 C3 112.2(3)
C2 C3 C8 113.2(3)
C2 C3 C4 108.2(3)
C8 C3 C4 107.9(3)
C2 C3 C6 110.6(3)
C8 C3 C6 109.0(3)
C4 C3 C6 107.7(3)
C5 C4 C3 110.6(3)
C5 C4 H4A 109.5
C3 C4 H4A 109.5
C5 C4 H4B 109.5
C3 C4 H4B 109.5
H4A C4 H4B 108.1
C4 C5 C10 111.2(3)
C4 C5 H5A 109.4
C10 C5 H5A 109.4
C4 C5 H5B 109.4
C10 C5 H5B 109.4
H5A C5 H5B 108.0
C7 C6 C3 111.0(3)
C7 C6 H6A 109.4
C3 C6 H6A 109.4
C7 C6 H6B 109.4
C3 C6 H6B 109.4
H6A C6 H6B 108.0
C6 C7 C10 110.9(3)
C6 C7 H7A 109.5
C10 C7 H7A 109.5
C6 C7 H7B 109.5
C10 C7 H7B 109.5
H7A C7 H7B 108.0
C3 C8 C9 111.2(3)
C3 C8 H8A 109.4
C9 C8 H8A 109.4
C3 C8 H8B 109.4
C9 C8 H8B 109.4
H8A C8 H8B 108.0
C10 C9 C8 110.3(3)
C10 C9 H9A 109.6
C8 C9 H9A 109.6
C10 C9 H9B 109.6
C8 C9 H9B 109.6
H9A C9 H9B 108.1
C9 C10 C11 119.3(3)
C9 C10 C7 108.2(3)
C11 C10 C7 108.0(3)
C9 C10 C5 107.9(3)
C11 C10 C5 105.9(3)
C7 C10 C5 107.0(3)
O3 C11 N1 118.1(3)
O3 C11 C10 118.2(3)
N1 C11 C10 123.5(3)
C13 C12 C16 118.0(3)
C13 C12 N1 120.2(3)
C16 C12 N1 121.6(3)
C14 C13 C12 119.2(3)
C14 C13 H13 120.4
C12 C13 H13 120.4
N2 C14 C13 123.8(3)
N2 C14 H14 118.1
C13 C14 H14 118.1
N2 C15 C16 123.8(3)
N2 C15 H15 118.1
C16 C15 H15 118.1
C12 C16 C15 118.6(3)
C12 C16 H16 120.7
C15 C16 H16 120.7
N1 C17 H17A 109.5
N1 C17 H17B 109.5
H17A C17 H17B 109.5
N1 C17 H17C 109.5
H17A C17 H17C 109.5
H17B C17 H17C 109.5
C19 O4 C18 115.0(3)
C28 N3 C29 126.1(3)
C28 N3 C34 116.9(3)
C29 N3 C34 113.8(3)
C32 N4 C31 115.8(3)
O4 C18 H18A 109.5
O4 C18 H18B 109.5
H18A C18 H18B 109.5
O4 C18 H18C 109.5
H18A C18 H18C 109.5
H18B C18 H18C 109.5
O5 C19 O4 122.1(3)
O5 C19 C20 126.2(3)
O4 C19 C20 111.7(3)
C19 C20 C21 110.1(3)
C19 C20 C25 112.5(3)
C21 C20 C25 108.8(3)
C19 C20 C23 110.0(3)
C21 C20 C23 108.7(3)
C25 C20 C23 106.6(3)
C20 C21 C22 110.2(3)
C20 C21 H21A 109.6
C22 C21 H21A 109.6
C20 C21 H21B 109.6
C22 C21 H21B 109.6
H21A C21 H21B 108.1
C21 C22 C27 108.8(3)
C21 C22 H22A 109.9
C27 C22 H22A 109.9
C21 C22 H22B 109.9
C27 C22 H22B 109.9
H22A C22 H22B 108.3
C24 C23 C20 108.5(3)
C24 C23 H23A 110.0
C20 C23 H23A 110.0
C24 C23 H23B 110.0
C20 C23 H23B 110.0
H23A C23 H23B 108.4
C27 C24 C23 111.0(3)
C27 C24 H24A 109.4
C23 C24 H24A 109.4
C27 C24 H24B 109.4
C23 C24 H24B 109.4
H24A C24 H24B 108.0
C20 C25 C26 109.0(3)
C20 C25 H25A 109.9
C26 C25 H25A 109.9
C20 C25 H25B 109.9
C26 C25 H25B 109.9
H25A C25 H25B 108.3
C27 C26 C25 109.4(3)
C27 C26 H26A 109.8
C25 C26 H26A 109.8
C27 C26 H26B 109.8
C25 C26 H26B 109.8
H26A C26 H26B 108.2
C28 C27 C24 107.1(3)
C28 C27 C26 118.3(3)
C24 C27 C26 107.6(3)
C28 C27 C22 108.1(3)
C24 C27 C22 107.1(3)
C26 C27 C22 108.2(3)
O6 C28 N3 118.4(3)
O6 C28 C27 119.1(3)
N3 C28 C27 122.4(3)
C30 C29 C33 119.1(3)
C30 C29 N3 120.1(3)
C33 C29 N3 120.6(3)
C31 C30 C29 118.3(3)
C31 C30 H30 120.8
C29 C30 H30 120.8
N4 C31 C30 124.4(3)
N4 C31 H31 117.8
C30 C31 H31 117.8
N4 C32 C33 124.3(3)
N4 C32 H32 117.9
C33 C32 H32 117.9
C29 C33 C32 118.0(3)
C29 C33 H33 121.0
C32 C33 H33 121.0
N3 C34 H34A 109.5
N3 C34 H34B 109.5
H34A C34 H34B 109.5
N3 C34 H34C 109.5
H34A C34 H34C 109.5
H34B C34 H34C 109.5

loop_
_geom_bond_atom_site_label_1
_geom_bond_atom_site_label_2
_geom_bond_distance
O1 C2 1.348(4)
O1 C1 1.444(4)
O2 C2 1.205(4)
O3 C11 1.226(4)
N1 C11 1.368(4)
N1 C12 1.433(4)
N1 C17 1.481(4)
N2 C15 1.332(4)
N2 C14 1.338(4)
C1 H1A 0.9800
C1 H1B 0.9800
C1 H1C 0.9800
C2 C3 1.511(5)
C3 C8 1.519(5)
C3 C4 1.533(5)
C3 C6 1.535(5)
C4 C5 1.526(5)
C4 H4A 0.9900
C4 H4B 0.9900
C5 C10 1.548(5)
C5 H5A 0.9900
C5 H5B 0.9900
C6 C7 1.525(5)
C6 H6A 0.9900
C6 H6B 0.9900
C7 C10 1.545(4)
C7 H7A 0.9900
C7 H7B 0.9900
C8 C9 1.541(5)
C8 H8A 0.9900
C8 H8B 0.9900
C9 C10 1.536(5)
C9 H9A 0.9900
C9 H9B 0.9900
C10 C11 1.536(5)
C12 C13 1.381(4)
C12 C16 1.388(5)
C13 C14 1.377(5)
C13 H13 0.9500
C14 H14 0.9500
C15 C16 1.389(5)
C15 H15 0.9500
C16 H16 0.9500
C17 H17A 0.9800
C17 H17B 0.9800
C17 H17C 0.9800
O4 C19 1.348(4)
O4 C18 1.444(4)
O5 C19 1.201(4)
O6 C28 1.226(4)
N3 C28 1.378(4)
N3 C29 1.444(4)
N3 C34 1.474(4)
N4 C32 1.340(4)
N4 C31 1.342(4)
C18 H18A 0.9800
C18 H18B 0.9800
C18 H18C 0.9800
C19 C20 1.514(5)
C20 C21 1.529(4)
C20 C25 1.539(4)
C20 C23 1.546(5)
C21 C22 1.542(4)
C21 H21A 0.9900
C21 H21B 0.9900
C22 C27 1.546(4)
C22 H22A 0.9900
C22 H22B 0.9900
C23 C24 1.539(5)
C23 H23A 0.9900
C23 H23B 0.9900
C24 C27 1.534(4)
C24 H24A 0.9900
C24 H24B 0.9900
C25 C26 1.549(4)
C25 H25A 0.9900
C25 H25B 0.9900
C26 C27 1.540(4)
C26 H26A 0.9900
C26 H26B 0.9900
C27 C28 1.533(5)
C29 C30 1.379(5)
C29 C33 1.384(4)
C30 C31 1.378(5)
C30 H30 0.9500
C31 H31 0.9500
C32 C33 1.388(4)
C32 H32 0.9500
C33 H33 0.9500
C34 H34A 0.9800
C34 H34B 0.9800
C34 H34C 0.9800

loop_
_geom_torsion_atom_site_label_1
_geom_torsion_atom_site_label_2
_geom_torsion_atom_site_label_3
_geom_torsion_atom_site_label_4
_geom_torsion
C1 O1 C2 O2 1.4(5)
C1 O1 C2 C3 -176.3(3)
O2 C2 C3 C8 150.3(4)
O1 C2 C3 C8 -32.1(4)
O2 C2 C3 C4 -90.2(4)
O1 C2 C3 C4 87.4(3)
O2 C2 C3 C6 27.5(5)
O1 C2 C3 C6 -154.8(3)
C2 C3 C4 C5 -179.3(3)
C8 C3 C4 C5 -56.4(4)
C6 C3 C4 C5 61.1(4)
C3 C4 C5 C10 -4.0(4)
C2 C3 C6 C7 -174.7(3)
C8 C3 C6 C7 60.1(4)
C4 C3 C6 C7 -56.7(4)
C3 C6 C7 C10 -4.0(4)
C2 C3 C8 C9 -178.3(3)
C4 C3 C8 C9 61.9(4)
C6 C3 C8 C9 -54.7(4)
C3 C8 C9 C10 -5.2(4)
C8 C9 C10 C11 -175.4(3)
C8 C9 C10 C7 60.8(4)
C8 C9 C10 C5 -54.7(4)
C6 C7 C10 C9 -55.6(4)
C6 C7 C10 C11 174.0(3)
C6 C7 C10 C5 60.4(4)
C4 C5 C10 C9 60.3(4)
C4 C5 C10 C11 -170.9(3)
C4 C5 C10 C7 -55.9(4)
C12 N1 C11 O3 157.6(3)
C17 N1 C11 O3 -4.0(5)
C12 N1 C11 C10 -27.7(5)
C17 N1 C11 C10 170.8(3)
C9 C10 C11 O3 165.9(3)
C7 C10 C11 O3 -70.2(4)
C5 C10 C11 O3 44.1(4)
C9 C10 C11 N1 -8.8(5)
C7 C10 C11 N1 115.1(3)
C5 C10 C11 N1 -130.6(3)
C11 N1 C12 C13 131.2(3)
C17 N1 C12 C13 -66.5(4)
C11 N1 C12 C16 -54.4(5)
C17 N1 C12 C16 107.9(4)
C16 C12 C13 C14 1.2(5)
N1 C12 C13 C14 175.8(3)
C15 N2 C14 C13 -1.0(5)
C12 C13 C14 N2 0.1(5)
C14 N2 C15 C16 0.4(5)
C13 C12 C16 C15 -1.7(5)
N1 C12 C16 C15 -176.2(3)
N2 C15 C16 C12 0.9(5)
C18 O4 C19 O5 3.0(5)
C18 O4 C19 C20 -175.6(3)
O5 C19 C20 C21 16.2(5)
O4 C19 C20 C21 -165.3(3)
O5 C19 C20 C25 137.8(4)
O4 C19 C20 C25 -43.7(4)
O5 C19 C20 C23 -103.5(4)
O4 C19 C20 C23 75.0(4)
C19 C20 C21 C22 -166.5(3)
C25 C20 C21 C22 69.7(3)
C23 C20 C21 C22 -46.0(4)
C20 C21 C22 C27 -20.6(4)
C19 C20 C23 C24 -171.2(3)
C21 C20 C23 C24 68.3(3)
C25 C20 C23 C24 -48.9(3)
C20 C23 C24 C27 -18.2(4)
C19 C20 C25 C26 -167.0(3)
C21 C20 C25 C26 -44.7(3)
C23 C20 C25 C26 72.3(3)
C20 C25 C26 C27 -21.7(3)
C23 C24 C27 C28 -163.2(3)
C23 C24 C27 C26 68.7(3)
C23 C24 C27 C22 -47.5(4)
C25 C26 C27 C28 -166.3(3)
C25 C26 C27 C24 -44.9(3)
C25 C26 C27 C22 70.5(3)
C21 C22 C27 C28 -175.0(3)
C21 C22 C27 C24 69.9(3)
C21 C22 C27 C26 -45.8(4)
C29 N3 C28 O6 156.2(3)
C34 N3 C28 O6 -2.0(4)
C29 N3 C28 C27 -27.2(5)
C34 N3 C28 C27 174.5(3)
C24 C27 C28 O6 42.8(4)
C26 C27 C28 O6 164.4(3)
C22 C27 C28 O6 -72.3(4)
C24 C27 C28 N3 -133.7(3)
C26 C27 C28 N3 -12.1(5)
C22 C27 C28 N3 111.2(3)
C28 N3 C29 C30 123.7(4)
C34 N3 C29 C30 -77.4(4)
C28 N3 C29 C33 -60.7(5)
C34 N3 C29 C33 98.1(4)
C33 C29 C30 C31 0.2(5)
N3 C29 C30 C31 175.8(3)
C32 N4 C31 C30 1.4(5)
C29 C30 C31 N4 -0.9(5)
C31 N4 C32 C33 -1.2(5)
C30 C29 C33 C32 -0.1(5)
N3 C29 C33 C32 -175.7(3)
N4 C32 C33 C29 0.6(5)
